data_4022296
loop_
_publ_author_name
'Calum Macleod'
'Gordon J. McKiernan'
'Emma J. Guthrie'
'Louis J. Farrugia'
'Dieter W. Hamprecht'
'Jackie Macritchie'
'Richard C. Hartley'

_publ_section_title
;
 Synthesis of 2-Substituted Benzofurans and Indoles Using
 Functionalized Titanium Benzylidene Reagents on Solid Phase
;
_journal_name_full 'Journal of Organic Chemistry'
_journal_page_first 387
_journal_page_last 401
_journal_paper_doi 10.1021/jo026384o
_journal_volume 68
_journal_year 2003
_chemical_compound_source 'synthesis as described'
_chemical_formula_moiety 'C15 H21 N O2 S2'
_chemical_formula_sum 'C15 H21 N O2 S2'
_chemical_formula_weight 311.45
_chemical_name_systematic
;
 ?
;
_space_group_IT_number 14
_symmetry_cell_setting monoclinic
_symmetry_Int_Tables_number 14
_symmetry_space_group_name_Hall '-P 2yab'
_symmetry_space_group_name_H-M 'P 1 21/a 1'
_atom_sites_solution_hydrogens geom
_atom_sites_solution_primary direct
_atom_sites_solution_secondary difmap
_audit_conform_dict_location ftp://ftp.iucr.org/pub/cif_core.dic
_audit_conform_dict_name cif_core.dic
_audit_conform_dict_version 2.2
_audit_creation_date 2002-08-09T17:54:42-00:00
_audit_creation_method 'WinGX routine CIF_UPDATE'
_cell_angle_alpha 90
_cell_angle_beta 99.5470(10)
_cell_angle_gamma 90
_cell_formula_units_Z 4
_cell_length_a 12.9071(5)
_cell_length_b 6.4873(2)
_cell_length_c 19.0794(8)
_cell_measurement_reflns_used 84145
_cell_measurement_temperature 150(2)
_cell_measurement_theta_max 27.485
_cell_measurement_theta_min 2.91
_cell_measurement_wavelength 0.71073
_cell_volume 1575.43(10)
_computing_cell_refinement 'HKL Scalepack (Otwinowski & Minor 1997)'
_computing_data_collection 'Collect (Nonius BV, 1997-2000)'
_computing_data_reduction 'HKL Denzo and Scalepack (Otwinowski & Minor 1997)'
_computing_molecular_graphics 'Ortep-3 for Windows (Farrugia, 1997)'
_computing_publication_material 'WinGX publication routines (Farrugia, 1999)'
_computing_structure_refinement 'SHELXL-97 (Sheldrick, 1997)'
_diffrn_ambient_temperature 150(2)
_diffrn_detector 'CCD plate'
_diffrn_measured_fraction_theta_full 0.994
_diffrn_measured_fraction_theta_max 0.994
_diffrn_measurement_device '95mm CCD camera on \k-goniostat'
_diffrn_measurement_device_type KappaCCD
_diffrn_measurement_method 'CCD rotation images, thick slices'
_diffrn_orient_matrix_type 'by Nonius Collect from scalepack cell'
_diffrn_orient_matrix_UB_11 0.138019E-1
_diffrn_orient_matrix_UB_12 -0.401958E-1
_diffrn_orient_matrix_UB_13 -0.660776E-1
_diffrn_orient_matrix_UB_21 0.147092
_diffrn_orient_matrix_UB_22 0.460204E-1
_diffrn_orient_matrix_UB_23 0.2729E-2
_diffrn_orient_matrix_UB_31 0.142345E-1
_diffrn_orient_matrix_UB_32 -0.467374E-1
_diffrn_orient_matrix_UB_33 0.209231E-1
_diffrn_radiation_monochromator graphite
_diffrn_radiation_probe x-ray
_diffrn_radiation_type MoK\a
_diffrn_radiation_wavelength 0.71073
_diffrn_reflns_av_R_equivalents 0.0873
_diffrn_reflns_av_unetI/netI 0.0555
_diffrn_reflns_limit_h_max 16
_diffrn_reflns_limit_h_min -16
_diffrn_reflns_limit_k_max 8
_diffrn_reflns_limit_k_min -8
_diffrn_reflns_limit_l_max 24
_diffrn_reflns_limit_l_min -24
_diffrn_reflns_number 3606
_diffrn_reflns_reduction_process
;
 Scaled and merged with SORTAV
 R.H. Blessing, (1987) Cryst. Rev. 1, 3-58
 R.H. Blessing, (1989) J. Appl. Cryst. 22, 396-397
;
_diffrn_reflns_theta_full 27.5
_diffrn_reflns_theta_max 27.5
_diffrn_reflns_theta_min 3.25
_diffrn_source 'Enraf Nonius FR590'
_exptl_absorpt_coefficient_mu 0.339
_exptl_absorpt_correction_T_max 1.156
_exptl_absorpt_correction_T_min 0.814
_exptl_absorpt_correction_type multi-scan
_exptl_absorpt_process_details
;
 R.H. Blessing, Acta Cryst. (1995), A51, 33-38
;
_exptl_crystal_colour colourless
_exptl_crystal_density_diffrn 1.313
_exptl_crystal_density_method 'not measured'
_exptl_crystal_description prism
_exptl_crystal_F_000 664
_exptl_crystal_size_max 0.35
_exptl_crystal_size_mid 0.25
_exptl_crystal_size_min 0.03
_refine_diff_density_max 0.353
_refine_diff_density_min -0.273
_refine_diff_density_rms 0.057
_refine_ls_extinction_method none
_refine_ls_goodness_of_fit_ref 1.098
_refine_ls_hydrogen_treatment mixed
_refine_ls_matrix_type full
_refine_ls_number_parameters 188
_refine_ls_number_reflns 3606
_refine_ls_number_restraints 0
_refine_ls_restrained_S_all 1.098
_refine_ls_R_factor_all 0.0623
_refine_ls_R_factor_gt 0.0465
_refine_ls_shift/su_max 0
_refine_ls_shift/su_mean 0
_refine_ls_structure_factor_coef Fsqd
_refine_ls_weighting_details 'calc w=1/[\s^2^(Fo^2^)+(0.0398P)^2^+0.8451P] where P=(Fo^2^+2Fc^2^)/3'
_refine_ls_weighting_scheme calc
_refine_ls_wR_factor_gt 0.1076
_refine_ls_wR_factor_ref 0.1126
_reflns_number_gt 2942
_reflns_number_total 3606
_reflns_threshold_expression >2sigma(I)
_cod_data_source_file jo026384o_s1_2.cif
_cod_data_source_block cpd49a
_cod_original_sg_symbol_H-M 'P 21/a'
_cod_database_code 4022296

loop_
_symmetry_equiv_pos_as_xyz
'x, y, z'
'-x+1/2, y+1/2, -z'
'-x, -y, -z'
'x-1/2, -y-1/2, z'

loop_
_atom_site_label
_atom_site_type_symbol
_atom_site_fract_x
_atom_site_fract_y
_atom_site_fract_z
_atom_site_U_iso_or_equiv
_atom_site_adp_type
_atom_site_occupancy
_atom_site_symmetry_multiplicity
_atom_site_calc_flag
_atom_site_refinement_flags
S1 S 0.16171(4) 0.46167(8) 0.38065(3) 0.02837(15) Uani 1 1 d .
S3 S 0.26462(4) 0.87841(8) 0.40733(3) 0.02574(14) Uani 1 1 d .
O1 O 0.28873(13) 0.9464(3) 0.11573(8) 0.0394(4) Uani 1 1 d .
O2 O 0.19977(11) 1.1855(2) 0.17053(8) 0.0289(3) Uani 1 1 d .
N1 N 0.28168(14) 0.9345(3) 0.23453(10) 0.0278(4) Uani 1 1 d .
C1" C 0.25952(16) 1.0163(3) 0.16776(11) 0.0281(5) Uani 1 1 d .
C2 C 0.21748(15) 0.6807(3) 0.34128(11) 0.0229(4) Uani 1 1 d .
H2 H 0.1614 0.7431 0.305 0.027 Uiso 1 1 calc R
C6 C 0.05415(16) 0.5950(3) 0.41140(12) 0.0317(5) Uani 1 1 d .
H6A H 0.009 0.658 0.3699 0.038 Uiso 1 1 calc R
H6B H 0.0111 0.4925 0.4322 0.038 Uiso 1 1 calc R
C5 C 0.08820(16) 0.7622(3) 0.46629(12) 0.0290(5) Uani 1 1 d .
H5A H 0.1369 0.7014 0.5065 0.035 Uiso 1 1 calc R
H5B H 0.0257 0.8127 0.4849 0.035 Uiso 1 1 calc R
C4 C 0.14214(16) 0.9446(3) 0.43710(12) 0.0277(4) Uani 1 1 d .
H4A H 0.1565 1.0514 0.4745 0.033 Uiso 1 1 calc R
H4B H 0.0935 1.0049 0.3967 0.033 Uiso 1 1 calc R
C1' C 0.30793(15) 0.6198(3) 0.30464(11) 0.0234(4) Uani 1 1 d .
C2' C 0.33767(15) 0.7484(3) 0.25232(11) 0.0245(4) Uani 1 1 d .
C3' C 0.42125(16) 0.6930(3) 0.21821(12) 0.0308(5) Uani 1 1 d .
H3' H 0.4423 0.7816 0.1835 0.037 Uiso 1 1 calc R
C4' C 0.47338(16) 0.5087(3) 0.23518(12) 0.0333(5) Uani 1 1 d .
H4' H 0.5297 0.4707 0.2115 0.04 Uiso 1 1 calc R
C5' C 0.44464(17) 0.3792(3) 0.28614(12) 0.0334(5) Uani 1 1 d .
H5' H 0.4804 0.2523 0.2971 0.04 Uiso 1 1 calc R
C6' C 0.36316(16) 0.4363(3) 0.32104(11) 0.0276(5) Uani 1 1 d .
H6' H 0.3445 0.3488 0.3569 0.033 Uiso 1 1 calc R
C2" C 0.16004(18) 1.3024(3) 0.10499(12) 0.0317(5) Uani 1 1 d .
C3" C 0.0989(2) 1.4748(4) 0.13350(14) 0.0419(6) Uani 1 1 d .
H3"1 H 0.0429 1.4155 0.1561 0.063 Uiso 1 1 calc R
H3"2 H 0.068 1.5645 0.0942 0.063 Uiso 1 1 calc R
H3"3 H 0.1465 1.5554 0.1685 0.063 Uiso 1 1 calc R
C5" C 0.2507(2) 1.3875(4) 0.07235(13) 0.0410(6) Uani 1 1 d .
H5"1 H 0.2966 1.4696 0.1078 0.062 Uiso 1 1 calc R
H5"2 H 0.2232 1.4747 0.0315 0.062 Uiso 1 1 calc R
H5"3 H 0.2908 1.2732 0.0566 0.062 Uiso 1 1 calc R
C4" C 0.08703(19) 1.1663(4) 0.05378(14) 0.0426(6) Uani 1 1 d .
H4"1 H 0.1269 1.0504 0.0388 0.064 Uiso 1 1 calc R
H4"2 H 0.0565 1.2472 0.012 0.064 Uiso 1 1 calc R
H4"3 H 0.0307 1.1137 0.0775 0.064 Uiso 1 1 calc R
H1 H 0.2617(19) 0.999(4) 0.2660(13) 0.031(6) Uiso 1 1 d .

loop_
_atom_site_aniso_label
_atom_site_aniso_U_11
_atom_site_aniso_U_22
_atom_site_aniso_U_33
_atom_site_aniso_U_23
_atom_site_aniso_U_13
_atom_site_aniso_U_12
S1 0.0259(3) 0.0211(3) 0.0398(3) 0.0010(2) 0.0105(2) -0.0049(2)
S3 0.0210(3) 0.0228(3) 0.0348(3) -0.0034(2) 0.0087(2) -0.00340(19)
O1 0.0480(10) 0.0405(9) 0.0323(9) 0.0004(7) 0.0141(7) 0.0114(8)
O2 0.0305(8) 0.0266(8) 0.0311(8) 0.0032(6) 0.0091(6) 0.0039(6)
N1 0.0333(10) 0.0222(9) 0.0309(10) 0.0005(7) 0.0141(8) 0.0023(7)
C1" 0.0272(11) 0.0245(11) 0.0336(11) 0.0004(9) 0.0080(9) -0.0022(8)
C2 0.0201(9) 0.0218(10) 0.0272(10) 0.0011(8) 0.0046(8) -0.0018(8)
C6 0.0219(10) 0.0316(12) 0.0437(13) 0.0042(10) 0.0118(9) -0.0041(9)
C5 0.0230(10) 0.0294(11) 0.0372(12) 0.0056(9) 0.0125(9) 0.0036(8)
C4 0.0248(10) 0.0245(10) 0.0353(12) 0.0004(9) 0.0093(9) 0.0024(8)
C1' 0.0177(9) 0.0230(10) 0.0294(11) -0.0033(8) 0.0032(8) -0.0033(8)
C2' 0.0196(10) 0.0229(10) 0.0313(11) -0.0022(8) 0.0054(8) -0.0013(8)
C3' 0.0223(10) 0.0360(12) 0.0354(12) -0.0008(9) 0.0091(9) -0.0039(9)
C4' 0.0198(10) 0.0399(13) 0.0412(13) -0.0090(10) 0.0085(9) 0.0023(9)
C5' 0.0251(11) 0.0304(12) 0.0428(13) -0.0034(10) -0.0004(9) 0.0081(9)
C6' 0.0235(10) 0.0263(11) 0.0324(11) 0.0013(8) 0.0030(9) 0.0010(8)
C2" 0.0341(12) 0.0300(11) 0.0301(11) 0.0036(9) 0.0030(9) 0.0009(9)
C3" 0.0466(14) 0.0347(13) 0.0438(14) 0.0033(11) 0.0053(11) 0.0114(11)
C5" 0.0467(14) 0.0400(14) 0.0377(13) 0.0080(11) 0.0108(11) -0.0063(11)
C4" 0.0349(13) 0.0481(15) 0.0422(14) -0.0053(11) -0.0010(11) -0.0022(11)

loop_
_atom_type_symbol
_atom_type_description
_atom_type_scat_dispersion_real
_atom_type_scat_dispersion_imag
_atom_type_scat_source
C C 0.0033 0.0016 'International Tables Vol C Tables 4.2.6.8 and 6.1.1.4'
H H 0 0 'International Tables Vol C Tables 4.2.6.8 and 6.1.1.4'
N N 0.0061 0.0033 'International Tables Vol C Tables 4.2.6.8 and 6.1.1.4'
O O 0.0106 0.006 'International Tables Vol C Tables 4.2.6.8 and 6.1.1.4'
S S 0.1246 0.1234 'International Tables Vol C Tables 4.2.6.8 and 6.1.1.4'

loop_
_geom_angle_atom_site_label_1
_geom_angle_atom_site_label_2
_geom_angle_atom_site_label_3
_geom_angle
C2 S1 C6 97.95(9)
C4 S3 C2 100.00(10)
C1" O2 C2" 120.32(16)
C1" N1 C2' 124.97(18)
C1" N1 H1 116.7(17)
C2' N1 H1 118.3(17)
O1 C1" O2 126.7(2)
O1 C1" N1 125.1(2)
O2 C1" N1 108.21(18)
C1' C2 S1 112.20(14)
C1' C2 S3 107.94(13)
S1 C2 S3 111.96(11)
C1' C2 H2 108.2
S1 C2 H2 108.2
S3 C2 H2 108.2
C5 C6 S1 114.42(14)
C5 C6 H6A 108.7
S1 C6 H6A 108.7
C5 C6 H6B 108.7
S1 C6 H6B 108.7
H6A C6 H6B 107.6
C6 C5 C4 113.54(18)
C6 C5 H5A 108.9
C4 C5 H5A 108.9
C6 C5 H5B 108.9
C4 C5 H5B 108.9
H5A C5 H5B 107.7
C5 C4 S3 113.86(14)
C5 C4 H4A 108.8
S3 C4 H4A 108.8
C5 C4 H4B 108.8
S3 C4 H4B 108.8
H4A C4 H4B 107.7
C6' C1' C2' 118.47(18)
C6' C1' C2 121.66(18)
C2' C1' C2 119.87(17)
C3' C2' C1' 120.18(19)
C3' C2' N1 120.63(19)
C1' C2' N1 119.19(17)
C4' C3' C2' 119.8(2)
C4' C3' H3' 120.1
C2' C3' H3' 120.1
C5' C4' C3' 120.9(2)
C5' C4' H4' 119.6
C3' C4' H4' 119.6
C4' C5' C6' 119.3(2)
C4' C5' H5' 120.3
C6' C5' H5' 120.3
C5' C6' C1' 121.4(2)
C5' C6' H6' 119.3
C1' C6' H6' 119.3
O2 C2" C5" 110.51(18)
O2 C2" C3" 101.67(17)
C5" C2" C3" 111.1(2)
O2 C2" C4" 109.63(18)
C5" C2" C4" 112.6(2)
C3" C2" C4" 110.71(19)
C2" C3" H3"1 109.5
C2" C3" H3"2 109.5
H3"1 C3" H3"2 109.5
C2" C3" H3"3 109.5
H3"1 C3" H3"3 109.5
H3"2 C3" H3"3 109.5
C2" C5" H5"1 109.5
C2" C5" H5"2 109.5
H5"1 C5" H5"2 109.5
C2" C5" H5"3 109.5
H5"1 C5" H5"3 109.5
H5"2 C5" H5"3 109.5
C2" C4" H4"1 109.5
C2" C4" H4"2 109.5
H4"1 C4" H4"2 109.5
C2" C4" H4"3 109.5
H4"1 C4" H4"3 109.5
H4"2 C4" H4"3 109.5

loop_
_geom_bond_atom_site_label_1
_geom_bond_atom_site_label_2
_geom_bond_distance
S1 C2 1.811(2)
S1 C6 1.814(2)
S3 C4 1.818(2)
S3 C2 1.830(2)
O1 C1" 1.207(2)
O2 C1" 1.348(2)
O2 C2" 1.480(2)
N1 C1" 1.366(3)
N1 C2' 1.419(3)
N1 H1 0.81(2)
C2 C1' 1.509(3)
C2 H2 1
C6 C5 1.521(3)
C6 H6A 0.99
C6 H6B 0.99
C5 C4 1.524(3)
C5 H5A 0.99
C5 H5B 0.99
C4 H4A 0.99
C4 H4B 0.99
C1' C6' 1.396(3)
C1' C2' 1.402(3)
C2' C3' 1.396(3)
C3' C4' 1.384(3)
C3' H3' 0.95
C4' C5' 1.381(3)
C4' H4' 0.95
C5' C6' 1.385(3)
C5' H5' 0.95
C6' H6' 0.95
C2" C5" 1.518(3)
C2" C3" 1.520(3)
C2" C4" 1.522(3)
C3" H3"1 0.98
C3" H3"2 0.98
C3" H3"3 0.98
C5" H5"1 0.98
C5" H5"2 0.98
C5" H5"3 0.98
C4" H4"1 0.98
C4" H4"2 0.98
C4" H4"3 0.98

loop_
_geom_torsion_atom_site_label_1
_geom_torsion_atom_site_label_2
_geom_torsion_atom_site_label_3
_geom_torsion_atom_site_label_4
_geom_torsion
C2" O2 C1" O1 2.1(3)
C2" O2 C1" N1 -177.63(17)
C2' N1 C1" O1 -3.6(3)
C2' N1 C1" O2 176.08(17)
C6 S1 C2 C1' -175.92(15)
C6 S1 C2 S3 62.54(12)
C4 S3 C2 C1' 174.50(14)
C4 S3 C2 S1 -61.54(12)
C2 S1 C6 C5 -62.20(17)
S1 C6 C5 C4 66.4(2)
C6 C5 C4 S3 -63.2(2)
C2 S3 C4 C5 57.61(17)
S1 C2 C1' C6' -20.8(2)
S3 C2 C1' C6' 103.02(19)
S1 C2 C1' C2' 158.72(15)
S3 C2 C1' C2' -77.5(2)
C6' C1' C2' C3' -0.5(3)
C2 C1' C2' C3' -179.99(18)
C6' C1' C2' N1 179.39(18)
C2 C1' C2' N1 -0.1(3)
C1" N1 C2' C3' 36.3(3)
C1" N1 C2' C1' -143.6(2)
C1' C2' C3' C4' 1.3(3)
N1 C2' C3' C4' -178.57(19)
C2' C3' C4' C5' -0.7(3)
C3' C4' C5' C6' -0.6(3)
C4' C5' C6' C1' 1.5(3)
C2' C1' C6' C5' -0.9(3)
C2 C1' C6' C5' 178.59(19)
C1" O2 C2" C5" -61.8(2)
C1" O2 C2" C3" -179.87(18)
C1" O2 C2" C4" 62.9(2)

loop_
_cod_related_entry_id
_cod_related_entry_database
_cod_related_entry_code
1 ChemSpider 10274582
